data_1524106
loop_
_publ_author_name
'Brown, G.E.'
'Clark, J.R.'

_publ_section_title
;
 Crystal structure of hydrochlorborite, Ca2 ( B3 O3 (O H)4 O B (O H)3 ) Cl
 (H2 O)7, a seasonal evaporite mineral
;
_journal_name_full 'American Mineralogist'
_journal_page_first 814
_journal_page_last 823
_journal_volume 63
_journal_year 1978
_chemical_formula_sum 'B4 Ca2 Cl H21 O18'
_chemical_name_systematic 'Ca2 (B3 O3 (O H)4 O B (O H)3) Cl (H2 O)7'
_space_group_IT_number 15
_symmetry_space_group_name_Hall '-I 2ya'
_symmetry_space_group_name_H-M 'I 1 2/a 1'
_cell_angle_alpha 90
_cell_angle_beta 96.705
_cell_angle_gamma 90
_cell_formula_units_Z 8
_cell_length_a 22.783
_cell_length_b 8.745
_cell_length_c 16.066
_cell_volume 3179.054
_citation_journal_id_ASTM AMMIAY
_cod_data_source_file Brown_AMMIAY_1978_422.cif
_cod_data_source_block H21B4Ca2Cl1O18
_cod_original_sg_symbol_Hall '-C 2yc (x+z,y,-x)'
_cod_original_formula_sum 'H21 B4 Ca2 Cl1 O18'
_cod_database_code 1524106

loop_
_symmetry_equiv_pos_as_xyz
x,y,z
-x+1/2,y,-z
-x,-y,-z
x-1/2,-y,z
x+1/2,y+1/2,z+1/2
-x+1,y+1/2,-z+1/2
-x+1/2,-y+1/2,-z+1/2
x,-y+1/2,z+1/2

loop_
_atom_site_label
_atom_site_type_symbol
_atom_site_fract_x
_atom_site_fract_y
_atom_site_fract_z
_atom_site_occupancy
_atom_site_U_iso_or_equiv
H12 H+1 0.086 0.564 0.365 1 0.0
Ca2 Ca+2 0.21377 0.0575 0.2956 1 0.0
H17 H+1 0.093 0.845 0.294 1 0.0
O3 O-2 0.1293 0.5301 0.3076 1 0.0
O18 O-2 0.1745 0.9943 0.0443 1 0.0
O15 O-2 0.2379 -0.1601 0.3917 1 0.0
H14 H+1 0.211 -0.173 0.423 1 0.0
B2 B+3 0.1897 0.4666 0.3166 1 0.0
H1 H+1 0.158 0.12 0.147 1 0.0
H8 H+1 0.064 0.158 0.003 1 0.0
O16 O-2 0.1358 0.8585 0.2767 1 0.0
O5 O-2 0.1475 0.1498 0.1803 1 0.0
O12 O-2 0.0547 0.2142 0.0269 1 0.0
B3 B+3 0.0884 0.4902 0.2469 1 0.0
H10 H+1 0.037 0.813 0.117 1 0.0
H7 H+1 0.05 0.57 0.088 1 0.0
O11 O-2 0.011 0.6323 0.1021 1 0.0
H9 H+1 0.038 0.257 -0.003 1 0.0
H2 H+1 0.159 0.431 0.096 1 0.0
H15 H+1 0.277 -0.183 0.422 1 0.0
H4 H+1 0.242 0.668 0.328 1 0.0
H5 H+1 -0.103 0.67 0.153 1 0.0
Ca1 Ca+2 0.03304 0.1717 0.1619 1 0.0
H20 H+1 0.185 0.048 0.004 1 0.0
O14 O-2 0.0561 0.5759 0.4218 1 0.0
H3 H+1 0.245 0.451 0.418 1 0.0
O4 O-2 0.0336 0.5556 0.2413 1 0.0
H21 H+1 0.158 0.907 0.046 1 0.0
O1 O-2 0.1939 0.3289 0.2693 1 0.0
H18 H+1 0.157 0.111 0.44 1 0.0
O8 O-2 0.2318 0.5793 0.2887 1 0.0
B4 B+3 -0.0107 0.5596 0.1714 1 0.0
H19 H+1 0.174 0.241 0.409 1 0.0
O17 O-2 0.1637 0.1488 0.4039 1 0.0
O10 O-2 -0.0302 0.4001 0.1507 1 0.0
O7 O-2 0.2056 0.4355 0.4012 1 0.0
O2 O-2 0.1007 0.3904 0.1885 1 0.0
H13 H+1 0.079 0.633 0.456 1 0.0
H11 H+1 0.098 0.877 0.16 1 0.0
B1 B+3 0.1592 0.315 0.1914 1 0.0
O13 O-2 0.061 0.9145 0.1354 1 0.0
Cl1 Cl-1 0.1335 0.6356 0.0084 1 0.0
O9 O-2 -0.0575 0.6534 0.1975 1 0.0
H6 H+1 -0.061 0.379 0.102 1 0.0
H16 H+1 0.142 0.785 0.277 1 0.0
O6 O-2 0.1934 0.3764 0.1312 1 0.0
